data_2014658
loop_
_publ_author_name
'Bin Li'
'Hai-Bin Song'
'Chi-Tung Hsu'
'Ke-Liang Zhang'
'Chao Wu'
'Hua-Zheng Yang'

_publ_section_title
;
 Two isomeric
 2-[4-chloro-2-fluoro-5-(prop-2-ynyloxy)phenyl]hexahydroisoindole-1,3-dione
 compounds
;
_journal_issue 2
_journal_name_full 'Acta Crystallographica Section C'
_journal_page_first o114
_journal_page_last o117
_journal_paper_doi 10.1107/S0108270104034146
_journal_volume 61
_journal_year 2005
_chemical_formula_iupac 'C17 H13 Cl F N O3'
_chemical_formula_moiety 'C17 H13 Cl F N O3'
_chemical_formula_sum 'C17 H13 Cl F N O3'
_chemical_formula_weight 333.73
_chemical_melting_point 369(1)
_chemical_name_systematic
;
2-[4-chloro-2-fluoro-5-(prop-2-ynyloxy)phenyl]-cis-1,3,3a,4,7,7a-
hexahydroisoindole-1,3-dione
;
_space_group_IT_number 15
_symmetry_cell_setting monoclinic
_symmetry_space_group_name_Hall '-C 2yc'
_symmetry_space_group_name_H-M 'C 1 2/c 1'
_atom_sites_solution_hydrogens geom
_atom_sites_solution_primary direct
_atom_sites_solution_secondary difmap
_cell_angle_alpha 90.00
_cell_angle_beta 99.061(11)
_cell_angle_gamma 90.00
_cell_formula_units_Z 8
_cell_length_a 22.712(15)
_cell_length_b 7.474(5)
_cell_length_c 18.655(12)
_cell_measurement_reflns_used 885
_cell_measurement_temperature 293(2)
_cell_measurement_theta_max 24.39
_cell_measurement_theta_min 3.03
_cell_volume 3127(4)
_computing_cell_refinement SMART
_computing_data_collection 'SMART (Bruker, 1998)'
_computing_data_reduction 'SAINT (Bruker, 1999)'
_computing_molecular_graphics 'PLATON (Spek, 2003)'
_computing_publication_material SHELXL97
_computing_structure_refinement 'SHELXL97 (Sheldrick, 1997) in WinGX (Farrugia, 1999)'
_computing_structure_solution 'SHELXS97 (Sheldrick, 1997)'
_diffrn_ambient_temperature 293(2)
_diffrn_measured_fraction_theta_full 0.998
_diffrn_measured_fraction_theta_max 0.998
_diffrn_measurement_device_type 'Bruker SMART CCD area-detector'
_diffrn_measurement_method '\f and \w scans'
_diffrn_radiation_monochromator graphite
_diffrn_radiation_source 'fine-focus sealed tube'
_diffrn_radiation_type MoK\a
_diffrn_radiation_wavelength 0.71073
_diffrn_reflns_av_R_equivalents 0.0269
_diffrn_reflns_av_sigmaI/netI 0.0344
_diffrn_reflns_limit_h_max 27
_diffrn_reflns_limit_h_min -28
_diffrn_reflns_limit_k_max 9
_diffrn_reflns_limit_k_min -5
_diffrn_reflns_limit_l_max 23
_diffrn_reflns_limit_l_min -22
_diffrn_reflns_number 8627
_diffrn_reflns_theta_full 26.43
_diffrn_reflns_theta_max 26.43
_diffrn_reflns_theta_min 2.21
_exptl_absorpt_coefficient_mu 0.269
_exptl_absorpt_correction_T_max 0.948
_exptl_absorpt_correction_T_min 0.902
_exptl_absorpt_correction_type multi-scan
_exptl_absorpt_process_details 'SADABS (Sheldrick, 1996)'
_exptl_crystal_colour colorless'
_exptl_crystal_density_diffrn 1.418
_exptl_crystal_density_method 'not measured'
_exptl_crystal_description prism
_exptl_crystal_F_000 1376
_exptl_crystal_size_max 0.34
_exptl_crystal_size_mid 0.28
_exptl_crystal_size_min 0.20
_refine_diff_density_max 0.306
_refine_diff_density_min -0.249
_refine_ls_extinction_method none
_refine_ls_goodness_of_fit_ref 1.017
_refine_ls_hydrogen_treatment constr
_refine_ls_matrix_type full
_refine_ls_number_parameters 230
_refine_ls_number_reflns 3206
_refine_ls_number_restraints 9
_refine_ls_restrained_S_all 1.029
_refine_ls_R_factor_all 0.0992
_refine_ls_R_factor_gt 0.0595
_refine_ls_shift/su_max 0.000
_refine_ls_shift/su_mean 0.000
_refine_ls_structure_factor_coef Fsqd
_refine_ls_weighting_details 'calc w=1/[\s^2^(Fo^2^)+(0.0569P)^2^+5.1958P] where P=(Fo^2^+2Fc^2^)/3'
_refine_ls_weighting_scheme calc
_refine_ls_wR_factor_gt 0.1345
_refine_ls_wR_factor_ref 0.1553
_reflns_number_gt 2058
_reflns_number_total 3206
_reflns_threshold_expression I>2\s(I)
_cod_data_source_file fg1803.cif
_cod_data_source_block II
_cod_depositor_comments
;
The following automatic conversions were performed:
'_symmetry_cell_setting' value 'Monoclinic' changed to 'monoclinic'
according to '/home/saulius/struct/CIF-dictionaries/cif_core.dic'
dictionary named 'cif_core.dic' version 2.4.1 from 2010-06-29.

Automatic conversion script
Id: cif_fix_enum 1527 2010-12-29 10:47:43Z saulius 

The following automatic conversions were performed:

'_symmetry_cell_setting' value 'Monoclinic' changed to 'monoclinic'
according to /home/saulius/struct/CIF-dictionaries/cif_core.dic
dictionary named 'cif_core.dic' version 2.4.1 from 2010-06-29.

Automatic conversion script
Id: cif_fix_values 1715 2011-07-08 13:25:40Z adriana 
;
_cod_original_sg_symbol_H-M 'C 2/c'
_cod_database_code 2014658

loop_
_symmetry_equiv_pos_as_xyz
'x, y, z'
'-x, y, -z+1/2'
'x+1/2, y+1/2, z'
'-x+1/2, y+1/2, -z+1/2'
'-x, -y, -z'
'x, -y, z-1/2'
'-x+1/2, -y+1/2, -z'
'x+1/2, -y+1/2, z-1/2'

loop_
_atom_site_label
_atom_site_fract_x
_atom_site_fract_y
_atom_site_fract_z
_atom_site_U_iso_or_equiv
_atom_site_adp_type
_atom_site_calc_flag
_atom_site_refinement_flags
_atom_site_occupancy
_atom_site_disorder_assembly
_atom_site_disorder_group
_atom_site_type_symbol
Cl1 0.38216(4) 0.94181(12) 0.03497(5) 0.0711(3) Uani d . 1 A . Cl
F1 0.18203(8) 0.8311(3) 0.10933(11) 0.0697(6) Uani d . 1 . . F
O1 0.20485(12) 0.6548(4) 0.25578(13) 0.0871(9) Uani d . 1 . . O
O2 0.20038(11) 0.2630(3) 0.06959(13) 0.0688(6) Uani d . 1 . . O
O3 0.40032(9) 0.5794(3) 0.07586(14) 0.0696(7) Uani d D 1 . . O
N2 0.20966(10) 0.4858(3) 0.15471(13) 0.0497(6) Uani d . 1 . . N
C1 0.19011(14) 0.5228(5) 0.21999(17) 0.0621(9) Uani d . 1 . . C
C3 0.18841(13) 0.3225(4) 0.12499(17) 0.0533(8) Uani d . 1 . . C
C3A 0.14951(16) 0.2418(6) 0.17440(19) 0.0718(10) Uani d . 1 . . C
H3 0.1680 0.1298 0.1938 0.086 Uiso calc R 1 . . H
C4 0.0892(2) 0.1989(10) 0.1331(3) 0.128(2) Uani d . 1 . . C
H4A 0.0933 0.1511 0.0858 0.153 Uiso calc R 1 . . H
H4B 0.0702 0.1087 0.1589 0.153 Uiso calc R 1 . . H
C5 0.0519(2) 0.3607(13) 0.1240(3) 0.151(3) Uani d . 1 . . C
H5 0.0276 0.3822 0.0800 0.181 Uiso calc R 1 . . H
C6 0.0527(2) 0.4783(11) 0.1791(4) 0.145(3) Uani d . 1 . . C
H6 0.0298 0.5819 0.1730 0.174 Uiso calc R 1 . . H
C7 0.09085(19) 0.4390(8) 0.2494(2) 0.1023(16) Uani d . 1 . . C
H7A 0.0717 0.3496 0.2756 0.123 Uiso calc R 1 . . H
H7B 0.0962 0.5467 0.2787 0.123 Uiso calc R 1 . . H
C7A 0.15069(15) 0.3709(6) 0.23609(17) 0.0689(10) Uani d . 1 . . C
H7 0.1700 0.3116 0.2805 0.083 Uiso calc R 1 . . H
C11 0.25059(13) 0.5954(4) 0.12441(15) 0.0476(7) Uani d . 1 A . C
C12 0.23645(13) 0.7686(4) 0.10352(15) 0.0490(7) Uani d . 1 . . C
C13 0.27591(13) 0.8775(4) 0.07586(15) 0.0511(7) Uani d . 1 A . C
H13 0.2659 0.9949 0.0626 0.061 Uiso calc R 1 . . H
C14 0.33070(13) 0.8087(4) 0.06832(15) 0.0476(7) Uani d . 1 . . C
C15 0.34536(12) 0.6340(4) 0.08740(16) 0.0483(7) Uani d D 1 A . C
C16 0.30554(13) 0.5278(4) 0.11614(16) 0.0513(7) Uani d . 1 . . C
H16 0.3156 0.4108 0.1300 0.062 Uiso calc R 1 A . H
C17 0.4128(2) 0.3914(5) 0.0823(6) 0.0705(18) Uani d PD 0.549(5) A 1 C
H17A 0.4077 0.3516 0.1304 0.085 Uiso calc PR 0.549(5) A 1 H
H17B 0.3843 0.3272 0.0473 0.085 Uiso calc PR 0.549(5) A 1 H
C18 0.47157(19) 0.3489(6) 0.0703(3) 0.0623(17) Uani d PD 0.549(5) A 1 C
C19 0.5184(2) 0.3206(10) 0.0571(4) 0.076(2) Uani d PD 0.549(5) A 1 C
H19 0.5563 0.2977 0.0464 0.091 Uiso calc PR 0.549(5) A 1 H
C17A 0.4220(4) 0.4110(12) 0.1013(4) 0.0705(18) Uani d PD 0.451(5) A 2 C
H17C 0.4545 0.3773 0.0759 0.085 Uiso calc PR 0.451(5) A 2 H
H17D 0.3905 0.3234 0.0893 0.085 Uiso calc PR 0.451(5) A 2 H
C18A 0.4428(4) 0.4036(11) 0.1777(3) 0.088(3) Uani d PD 0.451(5) A 2 C
C19A 0.4564(7) 0.409(2) 0.2399(4) 0.155(7) Uani d PD 0.451(5) A 2 C
H19A 0.4674 0.4127 0.2901 0.186 Uiso calc PR 0.451(5) A 2 H

loop_
_atom_site_aniso_label
_atom_site_aniso_U_11
_atom_site_aniso_U_22
_atom_site_aniso_U_33
_atom_site_aniso_U_12
_atom_site_aniso_U_13
_atom_site_aniso_U_23
Cl1 0.0766(6) 0.0556(5) 0.0844(6) -0.0070(4) 0.0231(5) 0.0078(5)
F1 0.0558(11) 0.0611(12) 0.0929(14) 0.0188(9) 0.0138(10) -0.0071(11)
O1 0.0920(18) 0.111(2) 0.0621(15) -0.0254(18) 0.0229(13) -0.0300(16)
O2 0.0893(17) 0.0551(14) 0.0661(14) 0.0038(13) 0.0248(13) -0.0057(12)
O3 0.0542(13) 0.0522(14) 0.1066(19) 0.0089(11) 0.0260(12) 0.0020(13)
N2 0.0489(13) 0.0555(15) 0.0455(13) 0.0029(12) 0.0103(11) -0.0009(12)
C1 0.0551(18) 0.085(3) 0.0453(17) -0.0038(18) 0.0043(14) -0.0042(18)
C3 0.0514(17) 0.0535(19) 0.0543(18) 0.0060(15) 0.0059(14) 0.0101(16)
C3A 0.071(2) 0.079(2) 0.066(2) -0.014(2) 0.0143(18) 0.007(2)
C4 0.080(3) 0.203(7) 0.102(4) -0.062(4) 0.022(3) -0.037(4)
C5 0.047(2) 0.317(11) 0.086(3) 0.002(4) 0.000(2) 0.007(5)
C6 0.074(3) 0.234(8) 0.136(5) 0.059(4) 0.043(3) 0.042(5)
C7 0.081(3) 0.141(5) 0.093(3) -0.006(3) 0.037(3) -0.013(3)
C7A 0.062(2) 0.099(3) 0.0481(18) -0.009(2) 0.0132(15) 0.0073(19)
C11 0.0500(17) 0.0490(17) 0.0442(15) 0.0053(14) 0.0089(13) -0.0022(13)
C12 0.0473(16) 0.0489(17) 0.0498(16) 0.0111(14) 0.0041(13) -0.0090(14)
C13 0.0616(19) 0.0382(15) 0.0513(17) 0.0098(15) 0.0020(14) -0.0023(14)
C14 0.0582(18) 0.0429(16) 0.0418(15) -0.0001(14) 0.0082(13) -0.0008(13)
C15 0.0457(16) 0.0464(17) 0.0541(17) 0.0058(14) 0.0119(13) -0.0002(14)
C16 0.0537(17) 0.0418(16) 0.0592(18) 0.0087(14) 0.0111(14) 0.0023(14)
C17 0.076(3) 0.061(3) 0.078(5) 0.021(3) 0.024(3) -0.005(3)
C18 0.060(4) 0.052(4) 0.078(4) -0.003(3) 0.018(3) -0.005(3)
C19 0.052(4) 0.083(5) 0.098(5) 0.010(3) 0.029(3) -0.009(4)
C17A 0.076(3) 0.061(3) 0.078(5) 0.021(3) 0.024(3) -0.005(3)
C18A 0.077(6) 0.068(6) 0.127(9) 0.024(5) 0.037(6) 0.003(6)
C19A 0.202(14) 0.162(14) 0.097(8) 0.085(11) 0.012(10) 0.005(9)

loop_
_atom_type_symbol
_atom_type_description
_atom_type_scat_dispersion_real
_atom_type_scat_dispersion_imag
_atom_type_scat_source
C C 0.0033 0.0016 'International Tables Vol C Tables 4.2.6.8 and 6.1.1.4'
H H 0.0000 0.0000 'International Tables Vol C Tables 4.2.6.8 and 6.1.1.4'
N N 0.0061 0.0033 'International Tables Vol C Tables 4.2.6.8 and 6.1.1.4'
O O 0.0106 0.0060 'International Tables Vol C Tables 4.2.6.8 and 6.1.1.4'
F F 0.0171 0.0103 'International Tables Vol C Tables 4.2.6.8 and 6.1.1.4'
Cl Cl 0.1484 0.1585 'International Tables Vol C Tables 4.2.6.8 and 6.1.1.4'

loop_
_geom_angle_atom_site_label_1
_geom_angle_atom_site_label_2
_geom_angle_atom_site_label_3
_geom_angle
C15 O3 C17A 119.7(5)
C15 O3 C17 117.0(2)
C1 N2 C3 112.6(3)
C1 N2 C11 123.6(3)
C3 N2 C11 123.6(2)
O1 C1 N2 123.3(3)
O1 C1 C7A 128.8(3)
N2 C1 C7A 107.9(3)
O2 C3 N2 123.9(3)
O2 C3 C3A 128.2(3)
N2 C3 C3A 107.9(3)
C4 C3A C7A 116.0(4)
C4 C3A C3 110.4(3)
C7A C3A C3 105.8(3)
C4 C3A H3 108.1
C7A C3A H3 108.1
C3 C3A H3 108.1
C5 C4 C3A 110.3(5)
C5 C4 H4A 109.6
C3A C4 H4A 109.6
C5 C4 H4B 109.6
C3A C4 H4B 109.6
H4A C4 H4B 108.1
C6 C5 C4 120.7(5)
C6 C5 H5 119.7
C4 C5 H5 119.7
C5 C6 C7 118.7(6)
C5 C6 H6 120.7
C7 C6 H6 120.7
C6 C7 C7A 109.7(3)
C6 C7 H7A 109.7
C7A C7 H7A 109.7
C6 C7 H7B 109.7
C7A C7 H7B 109.7
H7A C7 H7B 108.2
C3A C7A C1 105.8(3)
C3A C7A C7 115.8(3)
C1 C7A C7 111.0(4)
C3A C7A H7 108.0
C1 C7A H7 108.0
C7 C7A H7 108.0
C12 C11 C16 119.3(3)
C12 C11 N2 121.1(3)
C16 C11 N2 119.6(3)
F1 C12 C13 119.3(3)
F1 C12 C11 118.8(3)
C13 C12 C11 121.9(3)
C12 C13 C14 118.2(3)
C12 C13 H13 120.9
C14 C13 H13 120.9
C13 C14 C15 120.9(3)
C13 C14 Cl1 119.8(2)
C15 C14 Cl1 119.3(2)
O3 C15 C16 124.4(2)
O3 C15 C14 115.6(3)
C16 C15 C14 120.0(2)
C15 C16 C11 119.7(3)
C15 C16 H16 120.2
C11 C16 H16 120.2
C18 C17 O3 112.5(3)
C18 C17 H17A 109.1
O3 C17 H17A 109.1
C18 C17 H17B 109.1
O3 C17 H17B 109.1
H17A C17 H17B 107.8
C19 C18 C17 176.1(7)
C18 C19 H19 180.0
O3 C17A C18A 114.5(5)
O3 C17A H17C 108.6
C18A C17A H17C 108.6
O3 C17A H17D 108.6
C18A C17A H17D 108.6
H17C C17A H17D 107.6
C19A C18A C17A 174.5(10)
C18A C19A H19A 180.0

loop_
_geom_bond_atom_site_label_1
_geom_bond_atom_site_label_2
_geom_bond_site_symmetry_2
_geom_bond_distance
_geom_bond_publ_flag
Cl1 C14 . 1.724(3) ?
F1 C12 . 1.342(3) ?
O1 C1 . 1.208(4) ?
O2 C3 . 1.195(4) ?
O3 C15 . 1.362(3) ?
O3 C17A . 1.407(7) ?
O3 C17 . 1.435(3) ?
N2 C1 . 1.388(4) ?
N2 C3 . 1.395(4) ?
N2 C11 . 1.421(4) ?
C1 C7A . 1.505(5) ?
C3 C3A . 1.500(4) ?
C3A C4 . 1.497(6) ?
C3A C7A . 1.499(5) ?
C3A H3 . 0.98 ?
C4 C5 . 1.470(10) ?
C4 H4A . 0.97 ?
C4 H4B . 0.97 ?
C5 C6 . 1.349(9) ?
C5 H5 . 0.93 ?
C6 C7 . 1.483(7) ?
C6 H6 . 0.93 ?
C7 C7A . 1.508(5) ?
C7 H7A . 0.97 ?
C7 H7B . 0.97 ?
C7A H7 . 0.98 ?
C11 C12 . 1.375(4) ?
C11 C16 . 1.378(4) ?
C12 C13 . 1.370(4) ?
C13 C14 . 1.374(4) ?
C13 H13 . 0.93 ?
C14 C15 . 1.380(4) ?
C15 C16 . 1.374(4) ?
C16 H16 . 0.93 ?
C17 C18 . 1.424(3) ?
C17 H17A . 0.97 ?
C17 H17B . 0.97 ?
C18 C19 . 1.148(3) ?
C19 H19 . 0.93 ?
C17A C18A . 1.429(3) ?
C17A H17C . 0.97 ?
C17A H17D . 0.97 ?
C18A C19A . 1.155(3) ?
C19A H19A . 0.93 ?

loop_
_geom_hbond_atom_site_label_D
_geom_hbond_atom_site_label_H
_geom_hbond_atom_site_label_A
_geom_hbond_site_symmetry_A
_geom_hbond_distance_DH
_geom_hbond_distance_HA
_geom_hbond_distance_DA
_geom_hbond_angle_DHA
C13 H13 O2 1_565 0.93 2.51 3.345(4) 149
C19 H19 O3 5_665 0.93 2.78 3.400(6) 125

loop_
_geom_torsion_atom_site_label_1
_geom_torsion_atom_site_label_2
_geom_torsion_atom_site_label_3
_geom_torsion_atom_site_label_4
_geom_torsion
C3 N2 C1 O1 177.6(3)
C11 N2 C1 O1 2.3(5)
C3 N2 C1 C7A -1.0(4)
C11 N2 C1 C7A -176.3(3)
C1 N2 C3 O2 -178.9(3)
C11 N2 C3 O2 -3.6(5)
C1 N2 C3 C3A 1.2(4)
C11 N2 C3 C3A 176.5(3)
O2 C3 C3A C4 -54.6(6)
N2 C3 C3A C4 125.3(4)
O2 C3 C3A C7A 179.2(3)
N2 C3 C3A C7A -0.9(4)
C7A C3A C4 C5 39.3(6)
C3 C3A C4 C5 -81.0(5)
C3A C4 C5 C6 -40.9(8)
C4 C5 C6 C7 -1.4(9)
C5 C6 C7 C7A 43.2(8)
C4 C3A C7A C1 -122.5(4)
C3 C3A C7A C1 0.3(4)
C4 C3A C7A C7 0.9(6)
C3 C3A C7A C7 123.7(4)
O1 C1 C7A C3A -178.2(4)
N2 C1 C7A C3A 0.4(4)
O1 C1 C7A C7 55.5(5)
N2 C1 C7A C7 -126.0(3)
C6 C7 C7A C3A -41.4(6)
C6 C7 C7A C1 79.2(5)
C1 N2 C11 C12 -63.5(4)
C3 N2 C11 C12 121.7(3)
C1 N2 C11 C16 116.1(3)
C3 N2 C11 C16 -58.7(4)
C16 C11 C12 F1 177.6(3)
N2 C11 C12 F1 -2.8(4)
C16 C11 C12 C13 -1.2(4)
N2 C11 C12 C13 178.4(3)
F1 C12 C13 C14 -178.0(3)
C11 C12 C13 C14 0.8(4)
C12 C13 C14 C15 0.6(4)
C12 C13 C14 Cl1 -179.1(2)
C17A O3 C15 C16 -7.2(6)
C17 O3 C15 C16 11.4(6)
C17A O3 C15 C14 172.6(4)
C17 O3 C15 C14 -168.8(5)
C13 C14 C15 O3 178.4(3)
Cl1 C14 C15 O3 -1.8(4)
C13 C14 C15 C16 -1.7(4)
Cl1 C14 C15 C16 178.0(2)
O3 C15 C16 C11 -178.9(3)
C14 C15 C16 C11 1.3(4)
C12 C11 C16 C15 0.1(4)
N2 C11 C16 C15 -179.5(3)
C15 O3 C17 C18 -179.1(5)
C17A O3 C17 C18 -75.4(18)
C15 O3 C17A C18A -76.5(9)
C17 O3 C17A C18A -162(3)
